data_4508864
loop_
_publ_author_name
'Babu, N. Jagadeesh'
'Nangia, Ashwini'

_publ_section_title
;
 Water-Mediated Multicenter Synthon and Aromatic C&#x2212;H \\rightarrow N
 Isostructurality
;
_journal_issue 8
_journal_name_full 'Crystal Growth &amp; Design'
_journal_page_first 1753
_journal_paper_doi 10.1021/cg060378u
_journal_volume 6
_journal_year 2006
_chemical_formula_moiety 'C8 H5 N O6, 2(H2 O) '
_chemical_formula_sum 'C8 H9 N O8'
_chemical_formula_weight 247.16
_chemical_melting_point 508
_chemical_name_systematic
; 
 Pyridine-2,4,6-tricarboxylic acid 
;
_space_group_IT_number 19
_symmetry_cell_setting orthorhombic
_symmetry_space_group_name_Hall 'P 2ac 2ab'
_symmetry_space_group_name_H-M 'P 21 21 21'
_atom_sites_solution_hydrogens geom
_atom_sites_solution_primary direct
_atom_sites_solution_secondary difmap
_audit_creation_method SHELXL-97
_cell_angle_alpha 90.00
_cell_angle_beta 90.00
_cell_angle_gamma 90.00
_cell_formula_units_Z 4
_cell_length_a 5.9452(12)
_cell_length_b 9.4204(19)
_cell_length_c 18.370(4)
_cell_measurement_reflns_used 2954
_cell_measurement_temperature 298(2)
_cell_measurement_theta_max 25.90
_cell_measurement_theta_min 2.43
_cell_volume 1028.8(4)
_computing_cell_refinement 'Bruker SMART'
_computing_data_collection 'Bruker SMART'
_computing_data_reduction 'Bruker SAINT'
_computing_molecular_graphics 'Bruker SHELXTL'
_computing_publication_material 'Bruker SHELXTL'
_computing_structure_refinement 'SHELXL-97 (Sheldrick, 1997)'
_computing_structure_solution 'SHELXS-97 (Sheldrick, 1990)'
_diffrn_ambient_temperature 298(2)
_diffrn_measured_fraction_theta_full 0.999
_diffrn_measured_fraction_theta_max 0.999
_diffrn_measurement_device_type 'CCD area detector'
_diffrn_measurement_method 'phi and omega scans'
_diffrn_radiation_monochromator graphite
_diffrn_radiation_source 'fine-focus sealed tube'
_diffrn_radiation_type MoK\a
_diffrn_radiation_wavelength 0.71073
_diffrn_reflns_av_R_equivalents 0.0332
_diffrn_reflns_av_sigmaI/netI 0.0291
_diffrn_reflns_limit_h_max 7
_diffrn_reflns_limit_h_min -7
_diffrn_reflns_limit_k_max 10
_diffrn_reflns_limit_k_min -11
_diffrn_reflns_limit_l_max 22
_diffrn_reflns_limit_l_min -18
_diffrn_reflns_number 5714
_diffrn_reflns_theta_full 26.05
_diffrn_reflns_theta_max 26.05
_diffrn_reflns_theta_min 2.43
_exptl_absorpt_coefficient_mu 0.147
_exptl_absorpt_correction_T_max 0.9855
_exptl_absorpt_correction_T_min 0.9211
_exptl_absorpt_correction_type multi-scan
_exptl_absorpt_process_details 'Bruker AXS SADABS program'
_exptl_crystal_colour colourless
_exptl_crystal_density_diffrn 1.596
_exptl_crystal_density_method 'not measured'
_exptl_crystal_description Needle
_exptl_crystal_F_000 512
_exptl_crystal_size_max 0.57
_exptl_crystal_size_mid 0.10
_exptl_crystal_size_min 0.10
_refine_diff_density_max 0.227
_refine_diff_density_min -0.258
_refine_diff_density_rms 0.072
_refine_ls_abs_structure_details 'Flack H D (1983), Acta Cryst. A39, 876-881'
_refine_ls_abs_structure_Flack 0(10)
_refine_ls_extinction_method none
_refine_ls_goodness_of_fit_ref 1.078
_refine_ls_hydrogen_treatment mixed
_refine_ls_matrix_type full
_refine_ls_number_parameters 182
_refine_ls_number_reflns 1213
_refine_ls_number_restraints 0
_refine_ls_restrained_S_all 1.078
_refine_ls_R_factor_all 0.0464
_refine_ls_R_factor_gt 0.0407
_refine_ls_shift/su_max 0.000
_refine_ls_shift/su_mean 0.000
_refine_ls_structure_factor_coef Fsqd
_refine_ls_weighting_details 'calc w=1/[\s^2^(Fo^2^)+(0.0563P)^2^+0.1326P] where P=(Fo^2^+2Fc^2^)/3'
_refine_ls_weighting_scheme calc
_refine_ls_wR_factor_gt 0.0933
_refine_ls_wR_factor_ref 0.0962
_reflns_number_gt 1097
_reflns_number_total 1213
_reflns_threshold_expression >2sigma(I)
_cod_data_source_file cg060378usup3.cif
_cod_data_source_block an339_m
_cod_depositor_comments
;
The following automatic conversions were performed:

'_symmetry_cell_setting' value 'Orthorhombic' changed to
'orthorhombic' according to
/home/saulius/struct/CIF-dictionaries/cif_core.dic dictionary named
'cif_core.dic' version 2.4.2 from 2011-04-26.

Automatic conversion script
Id: cif_fix_values 1891 2012-01-12 08:04:46Z andrius 
;
_cod_original_sg_symbol_H-M 'P2(1)2(1)2(1) '
_cod_database_code 4508864

loop_
_symmetry_equiv_pos_as_xyz
'x, y, z'
'-x+1/2, -y, z+1/2'
'-x, y+1/2, -z+1/2'
'x+1/2, -y+1/2, -z'

loop_
_atom_site_label
_atom_site_type_symbol
_atom_site_fract_x
_atom_site_fract_y
_atom_site_fract_z
_atom_site_U_iso_or_equiv
_atom_site_adp_type
_atom_site_occupancy
_atom_site_symmetry_multiplicity
_atom_site_calc_flag
_atom_site_refinement_flags
O4 O 1.0988(4) 0.1924(2) 0.96076(11) 0.0410(5) Uani 1 1 d .
C6 C 0.4095(5) -0.2264(2) 0.83736(15) 0.0323(6) Uani 1 1 d .
C1 C 0.5157(4) -0.0858(3) 0.85449(13) 0.0285(6) Uani 1 1 d .
N1 N 0.4031(4) 0.0280(2) 0.83021(12) 0.0290(5) Uani 1 1 d .
O3 O 1.0983(4) -0.0417(2) 0.97801(13) 0.0471(6) Uani 1 1 d .
O6 O 0.4243(4) 0.40138(18) 0.84682(14) 0.0581(7) Uani 1 1 d .
O2 O 0.2434(4) -0.2409(2) 0.80165(14) 0.0550(7) Uani 1 1 d .
O5 O 0.1824(4) 0.2661(2) 0.78725(12) 0.0427(6) Uani 1 1 d .
O7 O 0.0279(4) 0.0036(2) 0.72069(13) 0.0435(5) Uani 1 1 d .
C5 C 0.4886(4) 0.1556(2) 0.84689(14) 0.0273(5) Uani 1 1 d .
C4 C 0.6868(4) 0.1731(3) 0.88496(15) 0.0303(6) Uani 1 1 d .
H4 H 0.7420 0.2637 0.8942 0.036 Uiso 1 1 calc R
C2 C 0.7144(4) -0.0772(3) 0.89387(14) 0.0306(6) Uani 1 1 d .
H2 H 0.7869 -0.1591 0.9096 0.037 Uiso 1 1 calc R
C8 C 0.3598(5) 0.2862(2) 0.82629(15) 0.0313(6) Uani 1 1 d .
O1 O 0.5259(4) -0.3310(2) 0.86574(14) 0.0578(7) Uani 1 1 d .
C3 C 0.8027(5) 0.0550(3) 0.90924(15) 0.0297(6) Uani 1 1 d .
C7 C 1.0159(5) 0.0768(3) 0.95188(14) 0.0318(6) Uani 1 1 d .
O8 O 0.0434(5) 0.9946(3) 0.55786(18) 0.0542(7) Uani 1 1 d .
H7B H -0.027(6) 0.091(4) 0.7185(18) 0.058(10) Uiso 1 1 d .
H8B H 0.049(7) 1.008(4) 0.599(2) 0.060(13) Uiso 1 1 d .
H5 H 0.117(7) 0.348(4) 0.7819(18) 0.057(10) Uiso 1 1 d .
H1 H 0.477(7) -0.406(4) 0.854(2) 0.064(12) Uiso 1 1 d .
H7A H 0.133(7) 0.008(4) 0.751(2) 0.065(12) Uiso 1 1 d .
H3 H 1.215(7) -0.025(4) 1.004(2) 0.068(12) Uiso 1 1 d .
H8A H -0.007(9) 0.920(5) 0.553(3) 0.086(18) Uiso 1 1 d .

loop_
_atom_site_aniso_label
_atom_site_aniso_U_11
_atom_site_aniso_U_22
_atom_site_aniso_U_33
_atom_site_aniso_U_23
_atom_site_aniso_U_13
_atom_site_aniso_U_12
O4 0.0376(11) 0.0367(10) 0.0486(12) -0.0056(9) -0.0099(10) -0.0059(9)
C6 0.0405(15) 0.0213(12) 0.0351(15) -0.0002(11) -0.0045(13) -0.0039(11)
C1 0.0329(13) 0.0218(12) 0.0308(13) 0.0012(10) 0.0004(12) -0.0001(11)
N1 0.0350(11) 0.0198(9) 0.0323(12) -0.0007(9) -0.0029(10) 0.0001(9)
O3 0.0448(12) 0.0398(12) 0.0567(14) 0.0064(10) -0.0222(12) -0.0018(10)
O6 0.0567(14) 0.0167(9) 0.1009(19) -0.0044(11) -0.0312(14) -0.0002(9)
O2 0.0598(15) 0.0272(10) 0.0780(17) 0.0014(10) -0.0339(13) -0.0072(10)
O5 0.0485(12) 0.0242(10) 0.0553(14) -0.0039(9) -0.0203(11) 0.0062(9)
O7 0.0459(12) 0.0274(11) 0.0572(14) -0.0022(10) -0.0164(11) -0.0039(10)
C5 0.0294(13) 0.0201(11) 0.0324(13) -0.0003(10) 0.0000(13) -0.0014(10)
C4 0.0331(12) 0.0208(11) 0.0371(15) -0.0039(11) 0.0029(13) -0.0033(11)
C2 0.0359(14) 0.0201(11) 0.0356(15) 0.0034(11) -0.0032(12) 0.0010(11)
C8 0.0354(15) 0.0200(12) 0.0386(16) -0.0003(11) -0.0008(12) -0.0012(10)
O1 0.0628(14) 0.0170(10) 0.0936(19) 0.0042(10) -0.0336(15) -0.0044(10)
C3 0.0305(13) 0.0285(13) 0.0301(14) -0.0015(11) 0.0031(12) -0.0006(10)
C7 0.0328(14) 0.0324(14) 0.0301(13) -0.0011(11) -0.0013(13) -0.0001(12)
O8 0.0495(15) 0.0602(17) 0.0528(17) 0.0028(14) 0.0127(13) -0.0023(14)

loop_
_atom_type_symbol
_atom_type_description
_atom_type_scat_dispersion_real
_atom_type_scat_dispersion_imag
_atom_type_scat_source
C C 0.0033 0.0000 'International Tables Vol C Tables 4.2.6.8 and 6.1.1.4'
H H 0.0000 0.0000 'International Tables Vol C Tables 4.2.6.8 and 6.1.1.4'
N N 0.0061 0.0000 'International Tables Vol C Tables 4.2.6.8 and 6.1.1.4'
O O 0.0106 0.0000 'International Tables Vol C Tables 4.2.6.8 and 6.1.1.4'

loop_
_geom_angle_atom_site_label_1
_geom_angle_atom_site_label_2
_geom_angle_atom_site_label_3
_geom_angle
O2 C6 O1 124.7(2)
O2 C6 C1 124.4(2)
O1 C6 C1 111.0(2)
N1 C1 C2 123.5(2)
N1 C1 C6 115.2(2)
C2 C1 C6 121.3(2)
C1 N1 C5 116.8(2)
C7 O3 H3 110(3)
C8 O5 H5 107(2)
H7B O7 H7A 105(3)
N1 C5 C4 123.2(2)
N1 C5 C8 119.0(2)
C4 C5 C8 117.8(2)
C5 C4 C3 119.5(2)
C5 C4 H4 120.2
C3 C4 H4 120.2
C3 C2 C1 118.9(2)
C3 C2 H2 120.6
C1 C2 H2 120.6
O6 C8 O5 124.3(2)
O6 C8 C5 119.7(3)
O5 C8 C5 116.0(2)
C6 O1 H1 112(3)
C2 C3 C4 118.1(2)
C2 C3 C7 123.4(2)
C4 C3 C7 118.6(2)
O4 C7 O3 124.5(3)
O4 C7 C3 122.6(2)
O3 C7 C3 112.9(2)
H8B O8 H8A 107(4)

loop_
_geom_bond_atom_site_label_1
_geom_bond_atom_site_label_2
_geom_bond_distance
O4 C7 1.206(3)
C6 O2 1.193(3)
C6 O1 1.313(3)
C6 C1 1.500(3)
C1 N1 1.340(3)
C1 C2 1.387(4)
N1 C5 1.341(3)
O3 C7 1.310(3)
O3 H3 0.85(4)
O6 C8 1.211(3)
O5 C8 1.289(3)
O5 H5 0.87(4)
O7 H7B 0.88(4)
O7 H7A 0.84(4)
C5 C4 1.380(4)
C5 C8 1.498(3)
C4 C3 1.382(4)
C4 H4 0.9300
C2 C3 1.381(3)
C2 H2 0.9300
O1 H1 0.79(4)
C3 C7 1.504(4)
O8 H8B 0.77(4)
O8 H8A 0.77(5)
